data_7160789
loop_
_publ_author_name
'Kishii, Hyu'
'Inagaki, Yusuke'
'Ohara, Kazuaki'
'Yamaguchi, Kentaro'
'Setaka, Wataru'

_publ_section_title
;
 Tuning rotational barriers through substituent modification in
 catechol-diyl molecular gyrotops.
;
_journal_issue 44
_journal_name_full 'Organic &amp; biomolecular chemistry'
_journal_page_first 10100
_journal_page_last 10105
_journal_paper_doi 10.1039/d5ob01474c
_journal_volume 23
_journal_year 2025
_chemical_formula_moiety 'C52 H96 O2 Si2'
_chemical_formula_sum 'C52 H96 O2 Si2'
_chemical_formula_weight 809.46
_chemical_melting_point 408.6(5)
_chemical_name_common C14Ph(OEt)2cage
_chemical_name_systematic C14Ph(OEt)2cage
_space_group_crystal_system triclinic
_space_group_IT_number 2
_space_group_name_Hall '-P 1'
_space_group_name_H-M_alt 'P -1'
_atom_sites_solution_hydrogens geom
_audit_creation_method SHELXL-2018/3
_audit_update_record
;
2025-09-12 deposited with the CCDC.	2025-10-13 downloaded from the CCDC.
;
_cell_angle_alpha 71.110(2)
_cell_angle_beta 85.826(2)
_cell_angle_gamma 63.846(2)
_cell_formula_units_Z 2
_cell_length_a 12.0393(4)
_cell_length_b 13.6446(5)
_cell_length_c 19.0933(8)
_cell_measurement_reflns_used 8438
_cell_measurement_temperature 200(2)
_cell_measurement_theta_max 71.7581
_cell_measurement_theta_min 4.1915
_cell_volume 2654.68(18)
_computing_cell_refinement 'SAINT V8.40B (Bruker AXS LLC, 2019)'
_computing_data_collection 'Bruker Instrument Service vV6.2.16'
_computing_data_reduction 'SAINT V8.40B (Bruker AXS LLC, 2019)'
_computing_molecular_graphics 'Ortep-3 for Windows (Farrugia, 2020)'
_computing_publication_material 'WinGX (Farrugia, 2020)'
_computing_structure_refinement 'SHELXL-2018/3 (Sheldrick, 2018)'
_computing_structure_solution 'Sir-2019 (IUCr, 2019)'
_diffrn_ambient_temperature 200(2)
_diffrn_detector_area_resol_mean 7.3910
_diffrn_measured_fraction_theta_full 0.984
_diffrn_measured_fraction_theta_max 0.970
_diffrn_measurement_device_type 'Bruker D8 goniometer'
_diffrn_measurement_method 'omega scans'
_diffrn_radiation_type CuK\a
_diffrn_radiation_wavelength 1.54178
_diffrn_reflns_av_R_equivalents 0.0616
_diffrn_reflns_av_unetI/netI 0.0586
_diffrn_reflns_Laue_measured_fraction_full 0.984
_diffrn_reflns_Laue_measured_fraction_max 0.970
_diffrn_reflns_limit_h_max 14
_diffrn_reflns_limit_h_min -14
_diffrn_reflns_limit_k_max 16
_diffrn_reflns_limit_k_min -16
_diffrn_reflns_limit_l_max 23
_diffrn_reflns_limit_l_min -23
_diffrn_reflns_number 37109
_diffrn_reflns_point_group_measured_fraction_full 0.984
_diffrn_reflns_point_group_measured_fraction_max 0.970
_diffrn_reflns_theta_full 66.500
_diffrn_reflns_theta_max 72.645
_diffrn_reflns_theta_min 3.817
_diffrn_source 'sealed tube'
_exptl_absorpt_coefficient_mu 0.850
_exptl_absorpt_correction_T_max 0.94
_exptl_absorpt_correction_T_min 0.74
_exptl_absorpt_correction_type multi-scan
_exptl_absorpt_process_details
;
Krause, L., Herbst-Irmer, R., Sheldrick, G. M., Stalke, D. (2015).
"Comparison of silver and molybdenum microfocus X-ray sources for
single-crystal structure determination"
J. Appl. Cryst. 48, 3-10.
doi:10.1107/S1600576714022985
;
_exptl_crystal_colour colourless
_exptl_crystal_density_diffrn 1.013
_exptl_crystal_description prism
_exptl_crystal_F_000 904
_exptl_crystal_recrystallization_method 'Re-crystallisation from solvent: a mixture of tetrahydrofuran and methanol'
_exptl_crystal_size_max 0.250
_exptl_crystal_size_mid 0.070
_exptl_crystal_size_min 0.070
_refine_diff_density_max 0.704
_refine_diff_density_min -0.468
_refine_diff_density_rms 0.082
_refine_ls_extinction_method none
_refine_ls_goodness_of_fit_ref 1.517
_refine_ls_hydrogen_treatment constr
_refine_ls_matrix_type full
_refine_ls_number_parameters 543
_refine_ls_number_reflns 10227
_refine_ls_number_restraints 96
_refine_ls_restrained_S_all 1.537
_refine_ls_R_factor_all 0.1683
_refine_ls_R_factor_gt 0.1344
_refine_ls_shift/su_max 0.000
_refine_ls_shift/su_mean 0.000
_refine_ls_structure_factor_coef Fsqd
_refine_ls_weighting_details 'w=1/[\s^2^(Fo^2^)+(0.2000P)^2^] where P=(Fo^2^+2Fc^2^)/3'
_refine_ls_weighting_scheme calc
_refine_ls_wR_factor_gt 0.3835
_refine_ls_wR_factor_ref 0.4120
_reflns_Friedel_coverage 0.000
_reflns_number_gt 6542
_reflns_number_total 10227
_reflns_threshold_expression 'I > 2\s(I)'
_cod_data_source_file d5ob01474c2.cif
_cod_data_source_block C14Ph(OEt)2cage
_cod_depositor_comments
;
The following automatic conversions were performed:

data item '_chemical_melting_point' value '135-136 oC' was changed to
'408.6(5)' -- it was converted from degrees Celsius (C) to kelvins
(K), the average value was taken and precision was estimated.

data item '_exptl_absorpt_correction_type' value 'Multi-Scan' was
changed to 'multi-scan' in accordance with the
/home/data/users/saulius/crontab/automatic-downloads/rss-feeds/RSC/lib/dictionaries/cif_core.dic
dictionary named 'cif_core.dic' version 2.4.2 last updated on
2011-04-26.

Automatic conversion script
Id: cif_fix_values 8170 2020-07-09 18:12:32Z antanas 

 Adding full bibliography for 7160788--7160790.cif.
;
_cod_database_code 7160789
_shelx_shelxl_version_number 2018/3
_shelx_space_group_comment
;
The symmetry employed for this shelxl refinement is uniquely defined
by the following loop, which should always be used as a source of
symmetry information in preference to the above space-group names.
They are only intended as comments.
;
_shelx_estimated_absorpt_t_min 0.816
_shelx_estimated_absorpt_t_max 0.943

loop_
_space_group_symop_operation_xyz
'x, y, z'
'-x, -y, -z'

loop_
_atom_site_label
_atom_site_type_symbol
_atom_site_fract_x
_atom_site_fract_y
_atom_site_fract_z
_atom_site_U_iso_or_equiv
_atom_site_adp_type
_atom_site_occupancy
_atom_site_site_symmetry_order
_atom_site_calc_flag
_atom_site_refinement_flags_posn
_atom_site_refinement_flags_adp
_atom_site_refinement_flags_occupancy
_atom_site_disorder_assembly
_atom_site_disorder_group
Si1 Si 0.31496(11) 0.14309(11) 0.23203(9) 0.0854(5) Uani 1 1 d . . . . .
Si2 Si 0.79093(10) 0.26108(10) 0.24113(7) 0.0704(4) Uani 1 1 d . . . . .
O1 O 0.5906(3) -0.0025(2) 0.22030(17) 0.0743(8) Uani 1 1 d . . . . .
O2 O 0.7857(2) 0.0607(2) 0.20850(16) 0.0717(7) Uani 1 1 d . . . . .
C1 C 0.4511(4) 0.1750(4) 0.2376(3) 0.0716(10) Uani 1 1 d . . . . .
C2 C 0.5700(4) 0.1016(3) 0.2278(2) 0.0660(9) Uani 1 1 d . . . . .
C3 C 0.6688(4) 0.1311(3) 0.2233(2) 0.0659(9) Uani 1 1 d . . . . .
C4 C 0.6534(4) 0.2294(3) 0.2385(2) 0.0656(9) Uani 1 1 d . . . . .
C5 C 0.5361(4) 0.2998(4) 0.2516(3) 0.0747(11) Uani 1 1 d . . . . .
H5 H 0.523234 0.367147 0.262448 0.090 Uiso 1 1 calc R U . . .
C6 C 0.4358(4) 0.2759(4) 0.2496(3) 0.0776(11) Uani 1 1 d . . . . .
H6 H 0.355430 0.328968 0.256510 0.093 Uiso 1 1 calc R U . . .
C7 C 0.1678(4) 0.2754(4) 0.2331(3) 0.0910(14) Uani 1 1 d . . . . .
H7A H 0.097762 0.254530 0.239620 0.109 Uiso 1 1 calc R U . . .
H7B H 0.176157 0.295654 0.277152 0.109 Uiso 1 1 calc R U . . .
C8 C 0.1342(5) 0.3816(5) 0.1654(4) 0.1013(16) Uani 1 1 d . . . . .
H8A H 0.203913 0.402893 0.158944 0.122 Uiso 1 1 calc R U . . .
H8B H 0.125697 0.361613 0.121319 0.122 Uiso 1 1 calc R U . . .
C9 C 0.0196(6) 0.4834(5) 0.1672(4) 0.1130(19) Uani 1 1 d . . . . .
H9A H 0.009888 0.545770 0.120117 0.136 Uiso 1 1 calc R U . . .
H9B H -0.049973 0.463711 0.165699 0.136 Uiso 1 1 calc R U . . .
C10 C -0.0001(7) 0.5329(7) 0.2258(6) 0.139(3) Uani 1 1 d . . . . .
H10A H 0.019556 0.469632 0.273752 0.167 Uiso 1 1 calc R U . . .
H10B H -0.089675 0.585519 0.222573 0.167 Uiso 1 1 calc R U . . .
C11 C 0.0693(14) 0.5969(11) 0.2279(6) 0.183(4) Uani 1 1 d . . . . .
H11A H 0.057518 0.652913 0.177424 0.219 Uiso 1 1 calc R U . . .
H11B H 0.158217 0.541056 0.236330 0.219 Uiso 1 1 calc R U . . .
C12 C 0.0462(9) 0.6635(9) 0.2820(7) 0.161(3) Uani 1 1 d . . . . .
H12A H -0.038948 0.727473 0.271713 0.193 Uiso 1 1 calc R U . . .
H12B H 0.054809 0.611761 0.333642 0.193 Uiso 1 1 calc R U . . .
C13 C 0.1365(17) 0.709(2) 0.2730(9) 0.291(11) Uani 1 1 d D . . . .
H13A H 0.171477 0.706965 0.224645 0.349 Uiso 1 1 calc R U . . .
H13B H 0.091805 0.791225 0.269902 0.349 Uiso 1 1 calc R U . . .
C14 C 0.2390(11) 0.6527(12) 0.3294(10) 0.233(7) Uani 1 1 d D . . . .
H14A H 0.285532 0.573171 0.327332 0.280 Uiso 1 1 calc R U . . .
H14B H 0.200648 0.645221 0.377254 0.280 Uiso 1 1 calc R U . . .
C15 C 0.3345(9) 0.6889(8) 0.3373(7) 0.176(4) Uani 1 1 d D . . . .
H15A H 0.315896 0.728110 0.375134 0.212 Uiso 1 1 calc R U . A 1
H15B H 0.344469 0.740102 0.289497 0.212 Uiso 1 1 calc R U . A 1
C16 C 0.4617(12) 0.5583(9) 0.3654(8) 0.154(5) Uani 0.69(2) 1 d D . P B 1
H16A H 0.458919 0.518178 0.418508 0.184 Uiso 0.69(2) 1 calc R U P B 1
H16B H 0.460085 0.510224 0.336589 0.184 Uiso 0.69(2) 1 calc R U P B 1
C116 C 0.446(2) 0.624(2) 0.3759(13) 0.113(7) Uani 0.31(2) 1 d . . P B 2
H11C H 0.434928 0.561691 0.415027 0.135 Uiso 0.31(2) 1 calc R U P B 2
H11D H 0.452391 0.673898 0.402046 0.135 Uiso 0.31(2) 1 calc R U P B 2
C17 C 0.5668(10) 0.5692(8) 0.3563(6) 0.153(3) Uani 1 1 d . . . . .
H17A H 0.562393 0.626081 0.379378 0.184 Uiso 1 1 calc R U . B 1
H17B H 0.573496 0.600728 0.302495 0.184 Uiso 1 1 calc R U . B 1
C18 C 0.6795(7) 0.4616(6) 0.3880(4) 0.1137(19) Uani 1 1 d . . . . .
H18A H 0.670894 0.432910 0.441799 0.136 Uiso 1 1 calc R U . . .
H18B H 0.749321 0.482534 0.383168 0.136 Uiso 1 1 calc R U . . .
C19 C 0.7200(5) 0.3599(5) 0.3597(3) 0.0898(13) Uani 1 1 d . . . . .
H19A H 0.655577 0.331666 0.369023 0.108 Uiso 1 1 calc R U . . .
H19B H 0.797472 0.296738 0.388967 0.108 Uiso 1 1 calc R U . . .
C20 C 0.7424(5) 0.3855(4) 0.2774(3) 0.0814(12) Uani 1 1 d . . . . .
H20A H 0.807357 0.413016 0.268390 0.098 Uiso 1 1 calc R U . . .
H20B H 0.665147 0.449377 0.248374 0.098 Uiso 1 1 calc R U . . .
C21 C 0.3206(6) 0.1151(7) 0.1379(5) 0.143(3) Uani 1 1 d . . . . .
H21A H 0.336850 0.174936 0.099268 0.172 Uiso 1 1 calc R U . . .
H21B H 0.391702 0.039473 0.142297 0.172 Uiso 1 1 calc R U . . .
C22 C 0.2068(7) 0.1149(9) 0.1122(6) 0.147(3) Uani 1 1 d . . . . .
H22A H 0.137713 0.193234 0.102508 0.176 Uiso 1 1 calc R U . . .
H22B H 0.185214 0.061407 0.153196 0.176 Uiso 1 1 calc R U . . .
C23 C 0.2151(8) 0.0810(8) 0.0442(5) 0.144(3) Uani 1 1 d D U . . .
H23A H 0.258934 -0.003870 0.055992 0.173 Uiso 1 1 calc R U . C 3
H23B H 0.131804 0.110445 0.019514 0.173 Uiso 1 1 calc R U . C 3
C24 C 0.270(4) 0.125(3) 0.0089(19) 0.284(16) Uani 0.625(14) 1 d D U P D 3
H24A H 0.322623 0.065440 -0.014103 0.341 Uiso 0.625(14) 1 calc R U P D 3
H24B H 0.327384 0.115910 0.047762 0.341 Uiso 0.625(14) 1 calc R U P D 3
C25 C 0.2642(12) 0.2403(9) -0.0543(8) 0.122(3) Uani 0.625(14) 1 d . U P D 3
H25A H 0.254419 0.302320 -0.034668 0.147 Uiso 0.625(14) 1 calc R U P D 3
H25B H 0.203204 0.270329 -0.097033 0.147 Uiso 0.625(14) 1 calc R U P D 3
C26 C 0.4026(18) 0.1656(14) -0.0686(10) 0.160(5) Uani 0.625(14) 1 d D U P D 3
H26A H 0.446724 0.107467 -0.020590 0.192 Uiso 0.625(14) 1 calc R U P D 3
H26B H 0.400552 0.123149 -0.101462 0.192 Uiso 0.625(14) 1 calc R U P D 3
C124 C 0.1834(16) 0.1898(13) -0.0335(11) 0.131(5) Uani 0.375(14) 1 d D U P D 4
H12C H 0.142165 0.185772 -0.074792 0.158 Uiso 0.375(14) 1 calc R U P D 4
H12D H 0.142173 0.267167 -0.027610 0.158 Uiso 0.375(14) 1 calc R U P D 4
C125 C 0.332(3) 0.136(2) -0.0321(14) 0.159(7) Uani 0.375(14) 1 d D U P D 4
H12E H 0.372153 0.107157 0.018629 0.191 Uiso 0.375(14) 1 calc R U P D 4
H12F H 0.367385 0.074676 -0.055310 0.191 Uiso 0.375(14) 1 calc R U P D 4
C126 C 0.337(3) 0.250(2) -0.0813(15) 0.162(8) Uani 0.375(14) 1 d D U P D 4
H12G H 0.305656 0.307159 -0.054326 0.194 Uiso 0.375(14) 1 calc R U P D 4
H12H H 0.282800 0.283467 -0.127623 0.194 Uiso 0.375(14) 1 calc R U P D 4
C27 C 0.4736(13) 0.2279(12) -0.1011(10) 0.223(6) Uani 1 1 d D U . . .
H27A H 0.547893 0.176724 -0.119864 0.268 Uiso 1 1 calc R U . D 3
H27B H 0.423007 0.294406 -0.144528 0.268 Uiso 1 1 calc R U . D 3
C28 C 0.5133(14) 0.2697(10) -0.0538(13) 0.321(13) Uani 1 1 d D . . . .
H28A H 0.527000 0.215509 -0.002540 0.385 Uiso 1 1 calc R U . . .
H28B H 0.444889 0.344868 -0.054285 0.385 Uiso 1 1 calc R U . . .
C29 C 0.6442(16) 0.2881(13) -0.0744(6) 0.216(6) Uani 1 1 d . . . . .
H29A H 0.718308 0.212271 -0.059201 0.260 Uiso 1 1 calc R U . . .
H29B H 0.642159 0.325011 -0.128614 0.260 Uiso 1 1 calc R U . . .
C30 C 0.6508(11) 0.3610(9) -0.0349(7) 0.179(4) Uani 1 1 d . . . . .
H30A H 0.626317 0.335354 0.015919 0.215 Uiso 1 1 calc R U . . .
H30B H 0.587141 0.440797 -0.059694 0.215 Uiso 1 1 calc R U . . .
C31 C 0.7692(11) 0.3664(9) -0.0278(4) 0.154(3) Uani 1 1 d . . . . .
H31A H 0.795904 0.389051 -0.078330 0.184 Uiso 1 1 calc R U . . .
H31B H 0.832340 0.287401 -0.000755 0.184 Uiso 1 1 calc R U . . .
C32 C 0.7716(9) 0.4466(7) 0.0108(4) 0.132(2) Uani 1 1 d . . . . .
H32A H 0.710599 0.526393 -0.016597 0.158 Uiso 1 1 calc R U . . .
H32B H 0.854817 0.444868 0.008193 0.158 Uiso 1 1 calc R U . . .
C33 C 0.7424(7) 0.4174(6) 0.0921(3) 0.1087(17) Uani 1 1 d . . . . .
H33A H 0.734085 0.480451 0.110138 0.130 Uiso 1 1 calc R U . . .
H33B H 0.661206 0.414991 0.094836 0.130 Uiso 1 1 calc R U . . .
C34 C 0.8385(5) 0.3037(5) 0.1439(3) 0.0848(13) Uani 1 1 d . . . . .
H34A H 0.917092 0.309542 0.146364 0.102 Uiso 1 1 calc R U . . .
H34B H 0.854748 0.241793 0.122677 0.102 Uiso 1 1 calc R U . . .
C35 C 0.3237(5) 0.0177(5) 0.3123(4) 0.0991(17) Uani 1 1 d . . . . .
H35A H 0.253885 0.001136 0.305262 0.119 Uiso 1 1 calc R U . . .
H35B H 0.401698 -0.050582 0.312272 0.119 Uiso 1 1 calc R U . . .
C36 C 0.3196(8) 0.0325(7) 0.3844(5) 0.132(2) Uani 1 1 d . . . . .
H36A H 0.236036 0.093830 0.385625 0.158 Uiso 1 1 calc R U . . .
H36B H 0.379524 0.063350 0.386296 0.158 Uiso 1 1 calc R U . . .
C37 C 0.3463(8) -0.0726(8) 0.4596(6) 0.156(3) Uani 1 1 d . . . . .
H37A H 0.318163 -0.043004 0.501851 0.187 Uiso 1 1 calc R U . . .
H37B H 0.300313 -0.115967 0.456145 0.187 Uiso 1 1 calc R U . . .
C38 C 0.4811(12) -0.1492(10) 0.4713(7) 0.194(5) Uani 1 1 d . . . . .
H38A H 0.505487 -0.170422 0.425661 0.233 Uiso 1 1 calc R U . . .
H38B H 0.522338 -0.101448 0.473619 0.233 Uiso 1 1 calc R U . . .
C39 C 0.5344(10) -0.2511(10) 0.5310(6) 0.171(4) Uani 1 1 d D . . . .
H39A H 0.523113 -0.229986 0.576805 0.205 Uiso 1 1 calc R U . . .
H39B H 0.485909 -0.294841 0.533745 0.205 Uiso 1 1 calc R U . . .
C40 C 0.6558(13) -0.3241(13) 0.5323(9) 0.257(9) Uani 1 1 d D . . . .
H40A H 0.657841 -0.360981 0.494992 0.308 Uiso 1 1 calc R U . . .
H40B H 0.673973 -0.385352 0.581109 0.308 Uiso 1 1 calc R U . . .
C41 C 0.7585(14) -0.3057(14) 0.5229(12) 0.315(13) Uani 1 1 d D . . . .
H41A H 0.733306 -0.235181 0.478836 0.378 Uiso 1 1 calc R U . . .
H41B H 0.762808 -0.280867 0.565516 0.378 Uiso 1 1 calc R U . . .
C42 C 0.8797(14) -0.3700(11) 0.5146(7) 0.198(5) Uani 1 1 d . . . . .
H42A H 0.888952 -0.376363 0.464129 0.237 Uiso 1 1 calc R U . . .
H42B H 0.910559 -0.448690 0.551260 0.237 Uiso 1 1 calc R U . . .
C43 C 0.9511(9) -0.3106(7) 0.5268(6) 0.159(3) Uani 1 1 d D . . . .
H43A H 1.040307 -0.365596 0.537103 0.191 Uiso 1 1 calc R U . . .
H43B H 0.923122 -0.285518 0.570824 0.191 Uiso 1 1 calc R U . . .
C44 C 0.9346(9) -0.2064(7) 0.4601(4) 0.131(2) Uani 1 1 d . . . . .
H44A H 0.963946 -0.231991 0.416359 0.157 Uiso 1 1 calc R U . . .
H44B H 0.845144 -0.152478 0.449218 0.157 Uiso 1 1 calc R U . . .
C45 C 1.0012(9) -0.1459(6) 0.4710(4) 0.142(3) Uani 1 1 d . . . . .
H45A H 1.084967 -0.204467 0.494421 0.170 Uiso 1 1 calc R U . . .
H45B H 0.958330 -0.106411 0.507289 0.170 Uiso 1 1 calc R U . . .
C46 C 1.0172(6) -0.0574(5) 0.4043(4) 0.1148(19) Uani 1 1 d . . . . .
H46A H 1.074167 -0.032294 0.420021 0.138 Uiso 1 1 calc R U . . .
H46B H 1.057451 -0.095066 0.366841 0.138 Uiso 1 1 calc R U . . .
C47 C 0.8980(5) 0.0490(4) 0.3678(3) 0.0869(13) Uani 1 1 d . . . . .
H47A H 0.840172 0.025581 0.351259 0.104 Uiso 1 1 calc R U . . .
H47B H 0.857576 0.089017 0.404179 0.104 Uiso 1 1 calc R U . . .
C48 C 0.9260(4) 0.1298(4) 0.3020(3) 0.0832(12) Uani 1 1 d . . . . .
H48A H 0.976856 0.084476 0.270226 0.100 Uiso 1 1 calc R U . . .
H48B H 0.978079 0.156828 0.320768 0.100 Uiso 1 1 calc R U . . .
C49 C 0.6688(5) -0.1006(4) 0.2815(3) 0.0853(12) Uani 1 1 d . . . . .
H49A H 0.633989 -0.092391 0.328976 0.102 Uiso 1 1 calc R U . . .
H49B H 0.752910 -0.104709 0.282199 0.102 Uiso 1 1 calc R U . . .
C50 C 0.6762(6) -0.2066(5) 0.2730(4) 0.1123(19) Uani 1 1 d . . . . .
H50A H 0.729317 -0.273540 0.314473 0.168 Uiso 1 1 calc R U . . .
H50B H 0.592808 -0.202373 0.272762 0.168 Uiso 1 1 calc R U . . .
H50C H 0.711414 -0.214658 0.226108 0.168 Uiso 1 1 calc R U . . .
C51 C 0.7946(6) 0.0463(6) 0.1372(3) 0.0969(15) Uani 1 1 d . . . . .
H51A H 0.755476 0.122767 0.098221 0.116 Uiso 1 1 calc R U . . .
H51B H 0.749665 0.001615 0.134535 0.116 Uiso 1 1 calc R U . . .
C52 C 0.9257(7) -0.0150(6) 0.1242(5) 0.129(2) Uani 1 1 d . . . . .
H52A H 0.930861 -0.024507 0.075122 0.193 Uiso 1 1 calc R U . . .
H52B H 0.969721 0.029844 0.126211 0.193 Uiso 1 1 calc R U . . .
H52C H 0.963921 -0.091073 0.162454 0.193 Uiso 1 1 calc R U . . .

loop_
_atom_site_aniso_label
_atom_site_aniso_U_11
_atom_site_aniso_U_22
_atom_site_aniso_U_33
_atom_site_aniso_U_23
_atom_site_aniso_U_13
_atom_site_aniso_U_12
Si1 0.0616(7) 0.0815(8) 0.1185(11) -0.0280(7) -0.0093(6) -0.0372(6)
Si2 0.0627(6) 0.0774(7) 0.0804(8) -0.0223(6) 0.0039(5) -0.0409(5)
O1 0.0750(17) 0.0683(16) 0.088(2) -0.0287(14) 0.0012(14) -0.0362(14)
O2 0.0624(15) 0.0709(16) 0.0788(18) -0.0251(14) 0.0087(13) -0.0268(13)
C1 0.061(2) 0.074(2) 0.084(3) -0.022(2) -0.0059(19) -0.0356(19)
C2 0.067(2) 0.063(2) 0.072(2) -0.0198(18) -0.0004(18) -0.0330(18)
C3 0.067(2) 0.066(2) 0.067(2) -0.0166(17) -0.0012(17) -0.0346(18)
C4 0.061(2) 0.067(2) 0.075(2) -0.0220(18) 0.0018(17) -0.0341(18)
C5 0.065(2) 0.070(2) 0.099(3) -0.034(2) 0.000(2) -0.0317(19)
C6 0.0527(19) 0.074(2) 0.109(3) -0.036(2) 0.000(2) -0.0249(18)
C7 0.058(2) 0.086(3) 0.119(4) -0.015(3) -0.002(2) -0.034(2)
C8 0.074(3) 0.093(3) 0.124(4) -0.014(3) -0.012(3) -0.038(3)
C9 0.115(4) 0.084(3) 0.134(5) -0.018(3) -0.004(4) -0.048(3)
C10 0.104(5) 0.109(5) 0.171(7) -0.028(5) 0.008(5) -0.031(4)
C11 0.271(14) 0.190(10) 0.139(7) -0.065(7) -0.004(7) -0.137(10)
C12 0.125(6) 0.149(7) 0.203(10) -0.076(7) 0.034(6) -0.045(5)
C13 0.250(19) 0.52(4) 0.262(17) -0.20(2) 0.049(15) -0.26(2)
C14 0.122(8) 0.185(11) 0.37(2) -0.069(13) 0.012(11) -0.059(8)
C15 0.140(6) 0.156(7) 0.275(12) -0.132(8) 0.014(7) -0.059(5)
C16 0.203(9) 0.103(7) 0.185(11) -0.029(7) -0.054(8) -0.095(7)
C116 0.136(8) 0.144(16) 0.140(15) -0.092(11) 0.038(8) -0.104(9)
C17 0.159(7) 0.128(6) 0.163(7) -0.053(6) 0.015(6) -0.053(6)
C18 0.119(5) 0.112(4) 0.109(4) -0.050(4) 0.015(4) -0.041(4)
C19 0.088(3) 0.093(3) 0.092(3) -0.033(3) -0.004(2) -0.039(3)
C20 0.083(3) 0.094(3) 0.088(3) -0.029(2) 0.007(2) -0.057(3)
C21 0.081(3) 0.155(6) 0.213(8) -0.118(6) -0.029(4) -0.023(4)
C22 0.098(4) 0.169(7) 0.193(8) -0.091(7) -0.013(5) -0.050(5)
C23 0.142(6) 0.129(5) 0.172(7) -0.061(5) -0.039(5) -0.054(5)
C24 0.31(4) 0.29(3) 0.24(3) 0.00(2) 0.02(2) -0.19(3)
C25 0.105(7) 0.082(6) 0.148(9) -0.049(5) -0.068(6) 0.004(5)
C26 0.168(12) 0.106(10) 0.164(13) -0.058(9) 0.017(9) -0.014(7)
C124 0.120(9) 0.074(8) 0.166(11) -0.049(6) -0.091(8) 0.009(7)
C125 0.142(11) 0.172(18) 0.17(2) -0.118(16) 0.009(12) -0.030(12)
C126 0.122(11) 0.134(16) 0.23(2) -0.095(12) -0.081(12) -0.016(12)
C27 0.177(9) 0.162(10) 0.33(2) -0.095(12) 0.010(10) -0.060(8)
C28 0.185(12) 0.117(8) 0.63(4) -0.118(14) -0.146(17) -0.015(7)
C29 0.322(19) 0.215(12) 0.142(8) -0.001(8) -0.049(9) -0.174(14)
C30 0.166(8) 0.132(7) 0.219(11) -0.022(7) -0.059(7) -0.060(6)
C31 0.226(11) 0.165(7) 0.090(4) -0.044(5) 0.057(6) -0.108(8)
C32 0.178(7) 0.122(5) 0.093(4) -0.020(4) 0.036(4) -0.080(5)
C33 0.132(5) 0.102(4) 0.085(4) -0.017(3) 0.012(3) -0.056(4)
C34 0.079(3) 0.101(3) 0.094(3) -0.036(3) 0.020(2) -0.055(3)
C35 0.074(3) 0.078(3) 0.149(5) -0.030(3) 0.004(3) -0.040(2)
C36 0.138(6) 0.107(5) 0.141(6) -0.012(4) 0.007(5) -0.064(4)
C37 0.120(6) 0.127(6) 0.183(8) 0.010(6) 0.003(5) -0.063(5)
C38 0.171(10) 0.158(9) 0.196(11) -0.010(8) -0.047(8) -0.048(7)
C39 0.151(7) 0.167(8) 0.141(7) 0.017(6) -0.035(6) -0.064(6)
C40 0.157(8) 0.201(12) 0.242(14) 0.077(10) 0.020(9) -0.036(7)
C41 0.197(10) 0.196(13) 0.35(2) 0.120(14) 0.026(13) -0.064(9)
C42 0.213(10) 0.158(9) 0.166(9) -0.010(7) 0.010(9) -0.062(8)
C43 0.157(7) 0.092(5) 0.207(10) -0.036(5) -0.018(6) -0.042(5)
C44 0.160(7) 0.127(5) 0.107(5) -0.030(4) 0.005(4) -0.068(5)
C45 0.179(7) 0.086(4) 0.126(6) -0.026(4) -0.044(5) -0.027(4)
C46 0.106(4) 0.085(3) 0.127(5) -0.028(3) -0.027(4) -0.019(3)
C47 0.082(3) 0.086(3) 0.087(3) -0.023(2) -0.009(2) -0.033(2)
C48 0.062(2) 0.098(3) 0.091(3) -0.025(3) 0.001(2) -0.039(2)
C49 0.085(3) 0.068(3) 0.098(3) -0.025(2) 0.002(3) -0.031(2)
C50 0.118(4) 0.073(3) 0.142(5) -0.031(3) 0.010(4) -0.042(3)
C51 0.105(4) 0.117(4) 0.091(3) -0.048(3) 0.029(3) -0.061(3)
C52 0.125(5) 0.120(5) 0.150(6) -0.069(5) 0.060(5) -0.052(4)

loop_
_atom_type_symbol
_atom_type_description
_atom_type_scat_dispersion_real
_atom_type_scat_dispersion_imag
_atom_type_scat_source
C C 0.0181 0.0091 'International Tables Vol C Tables 4.2.6.8 and 6.1.1.4'
H H 0.0000 0.0000 'International Tables Vol C Tables 4.2.6.8 and 6.1.1.4'
O O 0.0492 0.0322 'International Tables Vol C Tables 4.2.6.8 and 6.1.1.4'
Si Si 0.2541 0.3302 'International Tables Vol C Tables 4.2.6.8 and 6.1.1.4'

loop_
_geom_angle_atom_site_label_1
_geom_angle_atom_site_label_2
_geom_angle_atom_site_label_3
_geom_angle
_geom_angle_site_symmetry_1
_geom_angle_site_symmetry_3
_geom_angle_publ_flag
C35 Si1 C1 111.5(2) . . ?
C35 Si1 C7 108.8(2) . . ?
C1 Si1 C7 107.8(2) . . ?
C35 Si1 C21 112.2(3) . . ?
C1 Si1 C21 105.6(3) . . ?
C7 Si1 C21 110.9(3) . . ?
C20 Si2 C34 108.7(2) . . ?
C20 Si2 C48 110.4(2) . . ?
C34 Si2 C48 109.4(2) . . ?
C20 Si2 C4 108.56(19) . . ?
C34 Si2 C4 109.1(2) . . ?
C48 Si2 C4 110.61(19) . . ?
C2 O1 C49 112.6(3) . . ?
C3 O2 C51 115.7(3) . . ?
C2 C1 C6 116.7(3) . . ?
C2 C1 Si1 121.6(3) . . ?
C6 C1 Si1 121.6(3) . . ?
C1 C2 O1 118.6(3) . . ?
C1 C2 C3 121.8(3) . . ?
O1 C2 C3 119.6(4) . . ?
O2 C3 C4 117.9(3) . . ?
O2 C3 C2 121.5(3) . . ?
C4 C3 C2 120.5(4) . . ?
C5 C4 C3 117.2(3) . . ?
C5 C4 Si2 122.6(3) . . ?
C3 C4 Si2 120.2(3) . . ?
C4 C5 C6 122.2(4) . . ?
C4 C5 H5 118.9 . . ?
C6 C5 H5 118.9 . . ?
C5 C6 C1 121.1(4) . . ?
C5 C6 H6 119.5 . . ?
C1 C6 H6 119.5 . . ?
C8 C7 Si1 116.3(4) . . ?
C8 C7 H7A 108.2 . . ?
Si1 C7 H7A 108.2 . . ?
C8 C7 H7B 108.2 . . ?
Si1 C7 H7B 108.2 . . ?
H7A C7 H7B 107.4 . . ?
C9 C8 C7 115.6(5) . . ?
C9 C8 H8A 108.4 . . ?
C7 C8 H8A 108.4 . . ?
C9 C8 H8B 108.4 . . ?
C7 C8 H8B 108.4 . . ?
H8A C8 H8B 107.5 . . ?
C10 C9 C8 122.7(6) . . ?
C10 C9 H9A 106.7 . . ?
C8 C9 H9A 106.7 . . ?
C10 C9 H9B 106.7 . . ?
C8 C9 H9B 106.7 . . ?
H9A C9 H9B 106.6 . . ?
C9 C10 C11 118.0(8) . . ?
C9 C10 H10A 107.8 . . ?
C11 C10 H10A 107.8 . . ?
C9 C10 H10B 107.8 . . ?
C11 C10 H10B 107.8 . . ?
H10A C10 H10B 107.1 . . ?
C10 C11 C12 122.6(10) . . ?
C10 C11 H11A 106.7 . . ?
C12 C11 H11A 106.7 . . ?
C10 C11 H11B 106.7 . . ?
C12 C11 H11B 106.7 . . ?
H11A C11 H11B 106.6 . . ?
C13 C12 C11 108.1(11) . . ?
C13 C12 H12A 110.1 . . ?
C11 C12 H12A 110.1 . . ?
C13 C12 H12B 110.1 . . ?
C11 C12 H12B 110.1 . . ?
H12A C12 H12B 108.4 . . ?
C14 C13 C12 117.8(16) . . ?
C14 C13 H13A 107.9 . . ?
C12 C13 H13A 107.9 . . ?
C14 C13 H13B 107.9 . . ?
C12 C13 H13B 107.9 . . ?
H13A C13 H13B 107.2 . . ?
C13 C14 C15 128.3(13) . . ?
C13 C14 H14A 105.2 . . ?
C15 C14 H14A 105.2 . . ?
C13 C14 H14B 105.2 . . ?
C15 C14 H14B 105.2 . . ?
H14A C14 H14B 105.9 . . ?
C116 C15 C14 128.1(14) . . ?
C14 C15 C16 100.4(8) . . ?
C14 C15 H15A 111.7 . . ?
C16 C15 H15A 111.7 . . ?
C14 C15 H15B 111.7 . . ?
C16 C15 H15B 111.7 . . ?
H15A C15 H15B 109.5 . . ?
C17 C16 C15 111.8(9) . . ?
C17 C16 H16A 109.3 . . ?
C15 C16 H16A 109.3 . . ?
C17 C16 H16B 109.3 . . ?
C15 C16 H16B 109.3 . . ?
H16A C16 H16B 107.9 . . ?
C15 C116 C17 133.6(18) . . ?
C15 C116 H11C 103.8 . . ?
C17 C116 H11C 103.8 . . ?
C15 C116 H11D 103.8 . . ?
C17 C116 H11D 103.8 . . ?
H11C C116 H11D 105.4 . . ?
C16 C17 C18 114.6(9) . . ?
C116 C17 C18 137.7(14) . . ?
C16 C17 H17A 108.6 . . ?
C18 C17 H17A 108.6 . . ?
C16 C17 H17B 108.6 . . ?
C18 C17 H17B 108.6 . . ?
H17A C17 H17B 107.6 . . ?
C17 C18 C19 122.0(6) . . ?
C17 C18 H18A 106.8 . . ?
C19 C18 H18A 106.8 . . ?
C17 C18 H18B 106.8 . . ?
C19 C18 H18B 106.8 . . ?
H18A C18 H18B 106.7 . . ?
C18 C19 C20 115.1(5) . . ?
C18 C19 H19A 108.5 . . ?
C20 C19 H19A 108.5 . . ?
C18 C19 H19B 108.5 . . ?
C20 C19 H19B 108.5 . . ?
H19A C19 H19B 107.5 . . ?
C19 C20 Si2 115.8(3) . . ?
C19 C20 H20A 108.3 . . ?
Si2 C20 H20A 108.3 . . ?
C19 C20 H20B 108.3 . . ?
Si2 C20 H20B 108.3 . . ?
H20A C20 H20B 107.4 . . ?
C22 C21 Si1 115.8(6) . . ?
C22 C21 H21A 108.3 . . ?
Si1 C21 H21A 108.3 . . ?
C22 C21 H21B 108.3 . . ?
Si1 C21 H21B 108.3 . . ?
H21A C21 H21B 107.4 . . ?
C21 C22 C23 116.1(7) . . ?
C21 C22 H22A 108.3 . . ?
C23 C22 H22A 108.3 . . ?
C21 C22 H22B 108.3 . . ?
C23 C22 H22B 108.3 . . ?
H22A C22 H22B 107.4 . . ?
C24 C23 C22 102(2) . . ?
C22 C23 C124 113.2(8) . . ?
C24 C23 H23A 111.4 . . ?
C22 C23 H23A 111.4 . . ?
C24 C23 H23B 111.4 . . ?
C22 C23 H23B 111.4 . . ?
H23A C23 H23B 109.3 . . ?
C23 C24 C25 146(4) . . ?
C23 C24 H24A 100.4 . . ?
C25 C24 H24A 100.4 . . ?
C23 C24 H24B 100.4 . . ?
C25 C24 H24B 100.4 . . ?
H24A C24 H24B 104.3 . . ?
C24 C25 C26 87.8(15) . . ?
C24 C25 H25A 114.0 . . ?
C26 C25 H25A 114.0 . . ?
C24 C25 H25B 114.0 . . ?
C26 C25 H25B 114.0 . . ?
H25A C25 H25B 111.2 . . ?
C27 C26 C25 116.2(14) . . ?
C27 C26 H26A 108.2 . . ?
C25 C26 H26A 108.2 . . ?
C27 C26 H26B 108.2 . . ?
C25 C26 H26B 108.2 . . ?
H26A C26 H26B 107.4 . . ?
C125 C124 C23 82.5(12) . . ?
C125 C124 H12C 114.9 . . ?
C23 C124 H12C 114.9 . . ?
C125 C124 H12D 114.9 . . ?
C23 C124 H12D 114.9 . . ?
H12C C124 H12D 111.9 . . ?
C126 C125 C124 96.2(19) . . ?
C126 C125 H12E 112.5 . . ?
C124 C125 H12E 112.5 . . ?
C126 C125 H12F 112.5 . . ?
C124 C125 H12F 112.5 . . ?
H12E C125 H12F 110.0 . . ?
C125 C126 C27 111(2) . . ?
C125 C126 H12G 109.4 . . ?
C27 C126 H12G 109.4 . . ?
C125 C126 H12H 109.4 . . ?
C27 C126 H12H 109.4 . . ?
H12G C126 H12H 108.0 . . ?
C28 C27 C26 116.1(17) . . ?
C28 C27 C126 104.3(15) . . ?
C28 C27 H27A 108.3 . . ?
C26 C27 H27A 108.3 . . ?
C28 C27 H27B 108.3 . . ?
C26 C27 H27B 108.3 . . ?
H27A C27 H27B 107.4 . . ?
C27 C28 C29 116.6(17) . . ?
C27 C28 H28A 108.1 . . ?
C29 C28 H28A 108.1 . . ?
C27 C28 H28B 108.1 . . ?
C29 C28 H28B 108.1 . . ?
H28A C28 H28B 107.3 . . ?
C30 C29 C28 108.7(12) . . ?
C30 C29 H29A 109.9 . . ?
C28 C29 H29A 109.9 . . ?
C30 C29 H29B 109.9 . . ?
C28 C29 H29B 109.9 . . ?
H29A C29 H29B 108.3 . . ?
C29 C30 C31 119.4(11) . . ?
C29 C30 H30A 107.5 . . ?
C31 C30 H30A 107.5 . . ?
C29 C30 H30B 107.5 . . ?
C31 C30 H30B 107.5 . . ?
H30A C30 H30B 107.0 . . ?
C30 C31 C32 118.0(9) . . ?
C30 C31 H31A 107.8 . . ?
C32 C31 H31A 107.8 . . ?
C30 C31 H31B 107.8 . . ?
C32 C31 H31B 107.8 . . ?
H31A C31 H31B 107.1 . . ?
C31 C32 C33 114.6(6) . . ?
C31 C32 H32A 108.6 . . ?
C33 C32 H32A 108.6 . . ?
C31 C32 H32B 108.6 . . ?
C33 C32 H32B 108.6 . . ?
H32A C32 H32B 107.6 . . ?
C34 C33 C32 115.1(6) . . ?
C34 C33 H33A 108.5 . . ?
C32 C33 H33A 108.5 . . ?
C34 C33 H33B 108.5 . . ?
C32 C33 H33B 108.5 . . ?
H33A C33 H33B 107.5 . . ?
C33 C34 Si2 114.1(4) . . ?
C33 C34 H34A 108.7 . . ?
Si2 C34 H34A 108.7 . . ?
C33 C34 H34B 108.7 . . ?
Si2 C34 H34B 108.7 . . ?
H34A C34 H34B 107.6 . . ?
C36 C35 Si1 115.3(4) . . ?
C36 C35 H35A 108.5 . . ?
Si1 C35 H35A 108.5 . . ?
C36 C35 H35B 108.5 . . ?
Si1 C35 H35B 108.5 . . ?
H35A C35 H35B 107.5 . . ?
C35 C36 C37 121.6(7) . . ?
C35 C36 H36A 106.9 . . ?
C37 C36 H36A 106.9 . . ?
C35 C36 H36B 106.9 . . ?
C37 C36 H36B 106.9 . . ?
H36A C36 H36B 106.7 . . ?
C38 C37 C36 108.6(8) . . ?
C38 C37 H37A 110.0 . . ?
C36 C37 H37A 110.0 . . ?
C38 C37 H37B 110.0 . . ?
C36 C37 H37B 110.0 . . ?
H37A C37 H37B 108.3 . . ?
C39 C38 C37 122.9(11) . . ?
C39 C38 H38A 106.6 . . ?
C37 C38 H38A 106.6 . . ?
C39 C38 H38B 106.6 . . ?
C37 C38 H38B 106.6 . . ?
H38A C38 H38B 106.6 . . ?
C40 C39 C38 119.1(11) . . ?
C40 C39 H39A 107.5 . . ?
C38 C39 H39A 107.5 . . ?
C40 C39 H39B 107.5 . . ?
C38 C39 H39B 107.5 . . ?
H39A C39 H39B 107.0 . . ?
C39 C40 C41 131.5(16) . . ?
C39 C40 H40A 104.4 . . ?
C41 C40 H40A 104.4 . . ?
C39 C40 H40B 104.4 . . ?
C41 C40 H40B 104.4 . . ?
H40A C40 H40B 105.6 . . ?
C42 C41 C40 134.8(19) . . ?
C42 C41 H41A 103.5 . . ?
C40 C41 H41A 103.5 . . ?
C42 C41 H41B 103.5 . . ?
C40 C41 H41B 103.5 . . ?
H41A C41 H41B 105.3 . . ?
C41 C42 C43 107.3(14) . . ?
C41 C42 H42A 110.3 . . ?
C43 C42 H42A 110.3 . . ?
C41 C42 H42B 110.3 . . ?
C43 C42 H42B 110.3 . . ?
H42A C42 H42B 108.5 . . ?
C42 C43 C44 111.9(9) . . ?
C42 C43 H43A 109.2 . . ?
C44 C43 H43A 109.2 . . ?
C42 C43 H43B 109.2 . . ?
C44 C43 H43B 109.2 . . ?
H43A C43 H43B 107.9 . . ?
C45 C44 C43 113.0(7) . . ?
C45 C44 H44A 109.0 . . ?
C43 C44 H44A 109.0 . . ?
C45 C44 H44B 109.0 . . ?
C43 C44 H44B 109.0 . . ?
H44A C44 H44B 107.8 . . ?
C44 C45 C46 118.8(6) . . ?
C44 C45 H45A 107.6 . . ?
C46 C45 H45A 107.6 . . ?
C44 C45 H45B 107.6 . . ?
C46 C45 H45B 107.6 . . ?
H45A C45 H45B 107.1 . . ?
C47 C46 C45 115.1(6) . . ?
C47 C46 H46A 108.5 . . ?
C45 C46 H46A 108.5 . . ?
C47 C46 H46B 108.5 . . ?
C45 C46 H46B 108.5 . . ?
H46A C46 H46B 107.5 . . ?
C48 C47 C46 110.1(5) . . ?
C48 C47 H47A 109.6 . . ?
C46 C47 H47A 109.6 . . ?
C48 C47 H47B 109.6 . . ?
C46 C47 H47B 109.6 . . ?
H47A C47 H47B 108.2 . . ?
C47 C48 Si2 118.1(3) . . ?
C47 C48 H48A 107.8 . . ?
Si2 C48 H48A 107.8 . . ?
C47 C48 H48B 107.8 . . ?
Si2 C48 H48B 107.8 . . ?
H48A C48 H48B 107.1 . . ?
O1 C49 C50 109.2(4) . . ?
O1 C49 H49A 109.8 . . ?
C50 C49 H49A 109.8 . . ?
O1 C49 H49B 109.8 . . ?
C50 C49 H49B 109.8 . . ?
H49A C49 H49B 108.3 . . ?
C49 C50 H50A 109.5 . . ?
C49 C50 H50B 109.5 . . ?
H50A C50 H50B 109.5 . . ?
C49 C50 H50C 109.5 . . ?
H50A C50 H50C 109.5 . . ?
H50B C50 H50C 109.5 . . ?
O2 C51 C52 110.1(5) . . ?
O2 C51 H51A 109.6 . . ?
C52 C51 H51A 109.6 . . ?
O2 C51 H51B 109.6 . . ?
C52 C51 H51B 109.6 . . ?
H51A C51 H51B 108.2 . . ?
C51 C52 H52A 109.5 . . ?
C51 C52 H52B 109.5 . . ?
H52A C52 H52B 109.5 . . ?
C51 C52 H52C 109.5 . . ?
H52A C52 H52C 109.5 . . ?
H52B C52 H52C 109.5 . . ?

loop_
_geom_bond_atom_site_label_1
_geom_bond_atom_site_label_2
_geom_bond_distance
_geom_bond_site_symmetry_2
_geom_bond_publ_flag
Si1 C35 1.859(6) . ?
Si1 C1 1.890(4) . ?
Si1 C7 1.897(5) . ?
Si1 C21 1.945(8) . ?
Si2 C20 1.879(5) . ?
Si2 C34 1.884(5) . ?
Si2 C48 1.888(5) . ?
Si2 C4 1.894(4) . ?
O1 C2 1.384(5) . ?
O1 C49 1.442(6) . ?
O2 C3 1.382(5) . ?
O2 C51 1.428(6) . ?
C1 C2 1.380(6) . ?
C1 C6 1.399(6) . ?
C2 C3 1.404(5) . ?
C3 C4 1.394(5) . ?
C4 C5 1.374(6) . ?
C5 C6 1.389(6) . ?
C5 H5 0.9500 . ?
C6 H6 0.9500 . ?
C7 C8 1.510(8) . ?
C7 H7A 0.9900 . ?
C7 H7B 0.9900 . ?
C8 C9 1.473(9) . ?
C8 H8A 0.9900 . ?
C8 H8B 0.9900 . ?
C9 C10 1.440(11) . ?
C9 H9A 0.9900 . ?
C9 H9B 0.9900 . ?
C10 C11 1.461(12) . ?
C10 H10A 0.9900 . ?
C10 H10B 0.9900 . ?
C11 C12 1.522(13) . ?
C11 H11A 0.9900 . ?
C11 H11B 0.9900 . ?
C12 C13 1.448(16) . ?
C12 H12A 0.9900 . ?
C12 H12B 0.9900 . ?
C13 C14 1.447(16) . ?
C13 H13A 0.9900 . ?
C13 H13B 0.9900 . ?
C14 C15 1.471(15) . ?
C14 H14A 0.9900 . ?
C14 H14B 0.9900 . ?
C15 C116 1.34(3) . ?
C15 C16 1.704(13) . ?
C15 H15A 0.9900 . ?
C15 H15B 0.9900 . ?
C16 C17 1.330(14) . ?
C16 H16A 0.9900 . ?
C16 H16B 0.9900 . ?
C116 C17 1.40(2) . ?
C116 H11C 0.9900 . ?
C116 H11D 0.9900 . ?
C17 C18 1.466(12) . ?
C17 H17A 0.9900 . ?
C17 H17B 0.9900 . ?
C18 C19 1.518(8) . ?
C18 H18A 0.9900 . ?
C18 H18B 0.9900 . ?
C19 C20 1.526(7) . ?
C19 H19A 0.9900 . ?
C19 H19B 0.9900 . ?
C20 H20A 0.9900 . ?
C20 H20B 0.9900 . ?
C21 C22 1.489(9) . ?
C21 H21A 0.9900 . ?
C21 H21B 0.9900 . ?
C22 C23 1.497(11) . ?
C22 H22A 0.9900 . ?
C22 H22B 0.9900 . ?
C23 C24 1.13(2) . ?
C23 C124 1.65(2) . ?
C23 H23A 0.9900 . ?
C23 H23B 0.9900 . ?
C24 C25 1.62(3) . ?
C24 H24A 0.9900 . ?
C24 H24B 0.9900 . ?
C25 C26 1.58(2) . ?
C25 H25A 0.9900 . ?
C25 H25B 0.9900 . ?
C26 C27 1.44(2) . ?
C26 H26A 0.9900 . ?
C26 H26B 0.9900 . ?
C124 C125 1.60(3) . ?
C124 H12C 0.9900 . ?
C124 H12D 0.9900 . ?
C125 C126 1.564(19) . ?
C125 H12E 0.9900 . ?
C125 H12F 0.9900 . ?
C126 C27 1.57(3) . ?
C126 H12G 0.9900 . ?
C126 H12H 0.9900 . ?
C27 C28 1.417(15) . ?
C27 H27A 0.9900 . ?
C27 H27B 0.9900 . ?
C28 C29 1.70(2) . ?
C28 H28A 0.9900 . ?
C28 H28B 0.9900 . ?
C29 C30 1.460(15) . ?
C29 H29A 0.9900 . ?
C29 H29B 0.9900 . ?
C30 C31 1.477(14) . ?
C30 H30A 0.9900 . ?
C30 H30B 0.9900 . ?
C31 C32 1.514(11) . ?
C31 H31A 0.9900 . ?
C31 H31B 0.9900 . ?
C32 C33 1.527(9) . ?
C32 H32A 0.9900 . ?
C32 H32B 0.9900 . ?
C33 C34 1.522(9) . ?
C33 H33A 0.9900 . ?
C33 H33B 0.9900 . ?
C34 H34A 0.9900 . ?
C34 H34B 0.9900 . ?
C35 C36 1.447(11) . ?
C35 H35A 0.9900 . ?
C35 H35B 0.9900 . ?
C36 C37 1.596(11) . ?
C36 H36A 0.9900 . ?
C36 H36B 0.9900 . ?
C37 C38 1.478(15) . ?
C37 H37A 0.9900 . ?
C37 H37B 0.9900 . ?
C38 C39 1.392(14) . ?
C38 H38A 0.9900 . ?
C38 H38B 0.9900 . ?
C39 C40 1.355(16) . ?
C39 H39A 0.9900 . ?
C39 H39B 0.9900 . ?
C40 C41 1.355(14) . ?
C40 H40A 0.9900 . ?
C40 H40B 0.9900 . ?
C41 C42 1.361(19) . ?
C41 H41A 0.9900 . ?
C41 H41B 0.9900 . ?
C42 C43 1.488(16) . ?
C42 H42A 0.9900 . ?
C42 H42B 0.9900 . ?
C43 C44 1.516(11) . ?
C43 H43A 0.9900 . ?
C43 H43B 0.9900 . ?
C44 C45 1.445(11) . ?
C44 H44A 0.9900 . ?
C44 H44B 0.9900 . ?
C45 C46 1.513(10) . ?
C45 H45A 0.9900 . ?
C45 H45B 0.9900 . ?
C46 C47 1.518(8) . ?
C46 H46A 0.9900 . ?
C46 H46B 0.9900 . ?
C47 C48 1.509(7) . ?
C47 H47A 0.9900 . ?
C47 H47B 0.9900 . ?
C48 H48A 0.9900 . ?
C48 H48B 0.9900 . ?
C49 C50 1.471(7) . ?
C49 H49A 0.9900 . ?
C49 H49B 0.9900 . ?
C50 H50A 0.9800 . ?
C50 H50B 0.9800 . ?
C50 H50C 0.9800 . ?
C51 C52 1.472(9) . ?
C51 H51A 0.9900 . ?
C51 H51B 0.9900 . ?
C52 H52A 0.9800 . ?
C52 H52B 0.9800 . ?
C52 H52C 0.9800 . ?

loop_
_geom_torsion_atom_site_label_1
_geom_torsion_atom_site_label_2
_geom_torsion_atom_site_label_3
_geom_torsion_atom_site_label_4
_geom_torsion
_geom_torsion_site_symmetry_1
_geom_torsion_site_symmetry_2
_geom_torsion_site_symmetry_3
_geom_torsion_site_symmetry_4
_geom_torsion_publ_flag
C35 Si1 C1 C2 69.6(5) . . . . ?
C7 Si1 C1 C2 -171.1(4) . . . . ?
C21 Si1 C1 C2 -52.5(5) . . . . ?
C35 Si1 C1 C6 -112.3(4) . . . . ?
C7 Si1 C1 C6 7.0(5) . . . . ?
C21 Si1 C1 C6 125.6(5) . . . . ?
C6 C1 C2 O1 176.1(4) . . . . ?
Si1 C1 C2 O1 -5.7(6) . . . . ?
C6 C1 C2 C3 -5.7(7) . . . . ?
Si1 C1 C2 C3 172.5(3) . . . . ?
C49 O1 C2 C1 -114.0(4) . . . . ?
C49 O1 C2 C3 67.7(5) . . . . ?
C51 O2 C3 C4 -119.8(4) . . . . ?
C51 O2 C3 C2 64.3(5) . . . . ?
C1 C2 C3 O2 -175.5(4) . . . . ?
O1 C2 C3 O2 2.7(6) . . . . ?
C1 C2 C3 C4 8.7(6) . . . . ?
O1 C2 C3 C4 -173.1(4) . . . . ?
O2 C3 C4 C5 178.7(4) . . . . ?
C2 C3 C4 C5 -5.3(6) . . . . ?
O2 C3 C4 Si2 -1.7(5) . . . . ?
C2 C3 C4 Si2 174.3(3) . . . . ?
C20 Si2 C4 C5 8.3(5) . . . . ?
C34 Si2 C4 C5 -110.0(4) . . . . ?
C48 Si2 C4 C5 129.6(4) . . . . ?
C20 Si2 C4 C3 -171.3(3) . . . . ?
C34 Si2 C4 C3 70.3(4) . . . . ?
C48 Si2 C4 C3 -50.0(4) . . . . ?
C3 C4 C5 C6 -0.4(7) . . . . ?
Si2 C4 C5 C6 180.0(4) . . . . ?
C4 C5 C6 C1 3.2(8) . . . . ?
C2 C1 C6 C5 -0.1(7) . . . . ?
Si1 C1 C6 C5 -178.3(4) . . . . ?
C35 Si1 C7 C8 -170.7(4) . . . . ?
C1 Si1 C7 C8 68.3(4) . . . . ?
C21 Si1 C7 C8 -46.9(5) . . . . ?
Si1 C7 C8 C9 179.9(4) . . . . ?
C7 C8 C9 C10 56.3(8) . . . . ?
C8 C9 C10 C11 72.5(10) . . . . ?
C9 C10 C11 C12 173.4(9) . . . . ?
C10 C11 C12 C13 175.8(13) . . . . ?
C11 C12 C13 C14 -104.7(17) . . . . ?
C12 C13 C14 C15 -172.9(13) . . . . ?
C13 C14 C15 C116 -161(2) . . . . ?
C13 C14 C15 C16 -141.4(19) . . . . ?
C14 C15 C16 C17 162.1(13) . . . . ?
C14 C15 C116 C17 99(3) . . . . ?
C15 C16 C17 C18 172.7(9) . . . . ?
C15 C116 C17 C18 -143(2) . . . . ?
C16 C17 C18 C19 63.7(13) . . . . ?
C116 C17 C18 C19 104.3(16) . . . . ?
C17 C18 C19 C20 58.7(9) . . . . ?
C18 C19 C20 Si2 -179.4(4) . . . . ?
C34 Si2 C20 C19 -170.9(3) . . . . ?
C48 Si2 C20 C19 -50.9(4) . . . . ?
C4 Si2 C20 C19 70.5(4) . . . . ?
Si1 C21 C22 C23 -173.7(7) . . . . ?
C21 C22 C23 C24 -39(2) . . . . ?
C21 C22 C23 C124 -85.8(12) . . . . ?
C22 C23 C24 C25 -91(6) . . . . ?
C23 C24 C25 C26 -162(6) . . . . ?
C24 C25 C26 C27 -156(2) . . . . ?
C22 C23 C124 C125 99.0(11) . . . . ?
C23 C124 C125 C126 -156.0(14) . . . . ?
C124 C125 C126 C27 -173.0(16) . . . . ?
C25 C26 C27 C28 73.5(19) . . . . ?
C125 C126 C27 C28 -103.6(19) . . . . ?
C26 C27 C28 C29 153.4(13) . . . . ?
C126 C27 C28 C29 -166.0(13) . . . . ?
C27 C28 C29 C30 163.9(12) . . . . ?
C28 C29 C30 C31 164.6(10) . . . . ?
C29 C30 C31 C32 177.5(9) . . . . ?
C30 C31 C32 C33 62.2(11) . . . . ?
C31 C32 C33 C34 66.4(9) . . . . ?
C32 C33 C34 Si2 -172.9(5) . . . . ?
C20 Si2 C34 C33 -52.0(4) . . . . ?
C48 Si2 C34 C33 -172.7(4) . . . . ?
C4 Si2 C34 C33 66.2(4) . . . . ?
C1 Si1 C35 C36 62.0(5) . . . . ?
C7 Si1 C35 C36 -56.8(5) . . . . ?
C21 Si1 C35 C36 -179.8(5) . . . . ?
Si1 C35 C36 C37 -170.7(6) . . . . ?
C35 C36 C37 C38 74.5(11) . . . . ?
C36 C37 C38 C39 -177.8(11) . . . . ?
C37 C38 C39 C40 171.2(15) . . . . ?
C38 C39 C40 C41 50(3) . . . . ?
C39 C40 C41 C42 -171(2) . . . . ?
C40 C41 C42 C43 -165(2) . . . . ?
C41 C42 C43 C44 -76.8(14) . . . . ?
C42 C43 C44 C45 178.9(9) . . . . ?
C43 C44 C45 C46 166.5(7) . . . . ?
C44 C45 C46 C47 66.1(9) . . . . ?
C45 C46 C47 C48 -179.5(5) . . . . ?
C46 C47 C48 Si2 173.6(4) . . . . ?
C20 Si2 C48 C47 88.4(4) . . . . ?
C34 Si2 C48 C47 -152.0(4) . . . . ?
C4 Si2 C48 C47 -31.8(4) . . . . ?
C2 O1 C49 C50 174.6(4) . . . . ?
C3 O2 C51 C52 171.2(4) . . . . ?
